data_7712494
loop_
_publ_author_name
'Dissanayake, Deepamali'
'Forsyth, Craig M.'
'Vidovic, Dragoslav'

_publ_section_title
;
 Synthesis, Characterisation and Reactivity studies of Chiral
 \b-Diketiminate-like Supported Aluminium Lewis Acid Complexes Towards
 Difficult Diels Alder Cycloadditions
;
_journal_name_full 'Dalton Transactions'
_journal_paper_doi 10.1039/D3DT00206C
_journal_year 2023
_chemical_formula_moiety 'C45 H40 Al Cl2 N2 O'
_chemical_formula_sum 'C45 H40 Al Cl2 N2 O'
_chemical_formula_weight 722.67
_space_group_crystal_system monoclinic
_space_group_IT_number 5
_space_group_name_Hall 'I 2y'
_space_group_name_H-M_alt 'I 1 2 1'
_atom_sites_solution_hydrogens geom
_audit_creation_date 2022-10-12
_audit_creation_method
;
Olex2 1.3
(compiled 2020.11.12 svn.r5f609507 for OlexSys, GUI svn.r6408)
;
_audit_update_record
;
2023-01-18 deposited with the CCDC.	2023-03-01 downloaded from the CCDC.
;
_cell_angle_alpha 90
_cell_angle_beta 98.056(2)
_cell_angle_gamma 90
_cell_formula_units_Z 4
_cell_length_a 12.7756(2)
_cell_length_b 9.9253(2)
_cell_length_c 30.1239(5)
_cell_measurement_reflns_used 32612
_cell_measurement_temperature 123(2)
_cell_measurement_theta_max 31.6010
_cell_measurement_theta_min 3.5690
_cell_volume 3782.07(12)
_computing_cell_refinement 'CrysAlisPro 1.171.40.84a (Rigaku OD, 2020)'
_computing_data_collection 'CrysAlisPro 1.171.40.84a (Rigaku OD, 2020)'
_computing_data_reduction 'CrysAlisPro 1.171.40.84a (Rigaku OD, 2020)'
_computing_molecular_graphics 'Olex2 1.3 (Dolomanov et al., 2009)'
_computing_publication_material 'Olex2 1.3 (Dolomanov et al., 2009)'
_computing_structure_refinement 'SHELXL 2018/3 (Sheldrick, 2015)'
_computing_structure_solution 'SHELXS-2018/3 (Sheldrick, 2018)'
_diffrn_ambient_temperature 123.15
_diffrn_detector_area_resol_mean 10.000
_diffrn_measured_fraction_theta_full 0.997
_diffrn_measured_fraction_theta_max 0.893
_diffrn_measurement_device_type 'XtaLAB Synergy, Dualflex, HyPix'
_diffrn_measurement_method '\w scans'
_diffrn_radiation_type MoK\a
_diffrn_radiation_wavelength 0.71073
_diffrn_reflns_av_R_equivalents 0.0352
_diffrn_reflns_av_unetI/netI 0.0302
_diffrn_reflns_Laue_measured_fraction_full 0.997
_diffrn_reflns_Laue_measured_fraction_max 0.893
_diffrn_reflns_limit_h_max 18
_diffrn_reflns_limit_h_min -17
_diffrn_reflns_limit_k_max 14
_diffrn_reflns_limit_k_min -14
_diffrn_reflns_limit_l_max 42
_diffrn_reflns_limit_l_min -43
_diffrn_reflns_number 49969
_diffrn_reflns_point_group_measured_fraction_full 0.998
_diffrn_reflns_point_group_measured_fraction_max 0.855
_diffrn_reflns_theta_full 25.242
_diffrn_reflns_theta_max 32.037
_diffrn_reflns_theta_min 3.221
_exptl_absorpt_coefficient_mu 0.233
_exptl_absorpt_correction_T_max 1.00000
_exptl_absorpt_correction_T_min 0.81554
_exptl_absorpt_correction_type multi-scan
_exptl_absorpt_process_details
;
CrysAlisPro 1.171.40.84a (Rigaku Oxford Diffraction, 2020)
Empirical absorption correction using spherical harmonics,
implemented in SCALE3 ABSPACK scaling algorithm.
;
_exptl_crystal_colour 'pale yellow'
_exptl_crystal_density_diffrn 1.269
_exptl_crystal_description prism
_exptl_crystal_F_000 1516
_exptl_crystal_size_max 0.287
_exptl_crystal_size_mid 0.26
_exptl_crystal_size_min 0.161
_refine_diff_density_max 0.511
_refine_diff_density_min -0.217
_refine_diff_density_rms 0.041
_refine_ls_abs_structure_details
;
 Flack x determined using 4366 quotients [(I+)-(I-)]/[(I+)+(I-)]
 (Parsons, Flack and Wagner, Acta Cryst. B69 (2013) 249-259).
;
_refine_ls_abs_structure_Flack -0.031(14)
_refine_ls_extinction_method none
_refine_ls_goodness_of_fit_ref 1.052
_refine_ls_hydrogen_treatment constr
_refine_ls_matrix_type full
_refine_ls_number_parameters 554
_refine_ls_number_reflns 11268
_refine_ls_number_restraints 1
_refine_ls_restrained_S_all 1.052
_refine_ls_R_factor_all 0.0371
_refine_ls_R_factor_gt 0.0329
_refine_ls_shift/su_max 0.001
_refine_ls_shift/su_mean 0.000
_refine_ls_structure_factor_coef Fsqd
_refine_ls_weighting_details 'w=1/[\s^2^(Fo^2^)+(0.0500P)^2^+0.5221P] where P=(Fo^2^+2Fc^2^)/3'
_refine_ls_weighting_scheme calc
_refine_ls_wR_factor_gt 0.0824
_refine_ls_wR_factor_ref 0.0845
_reflns_Friedel_coverage 0.822
_reflns_Friedel_fraction_full 0.998
_reflns_Friedel_fraction_max 0.812
_reflns_number_gt 10357
_reflns_number_total 11268
_reflns_threshold_expression 'I > 2\s(I)'
_cod_data_source_file d3dt00206c2.cif
_cod_data_source_block mx125_20
_cod_database_code 7712494
_shelx_shelxl_version_number 2018/3
_shelx_space_group_comment
;
The symmetry employed for this shelxl refinement is uniquely defined
by the following loop, which should always be used as a source of
symmetry information in preference to the above space-group names.
They are only intended as comments.
;
_olex2_refinement_description
;
1. Fixed Uiso
 At 1.2 times of:
  All C(H) groups, All C(H,H) groups
 At 1.5 times of:
  All C(H,H,H) groups
2. Others
 Fixed Sof: C36(0.5) H36(0.5) C3'(0.5) H3'(0.5) C37(0.5) C4'(0.5) C38(0.5)
 H38(0.5) C5'(0.5) H5'(0.5) C14(0.5) C14'(0.5) C15(0.5) H15(0.5) C15'(0.5)
 H15'(0.5) C16(0.5) H16(0.5) C16'(0.5) H16'(0.5) C17(0.5) H17(0.5) C17'(0.5)
 H17'(0.5) C18(0.5) H18(0.5) C18'(0.5) H18'(0.5) C19(0.5) H19(0.5) C19'(0.5)
 H19'(0.5) C20(0.5) H20A(0.5) H20B(0.5) H20C(0.5) C20'(0.5) H20D(0.5) H20E(0.5)
 H20F(0.5)
3.a Ternary CH refined with riding coordinates:
 C21(H21), C42(H42), C43(H43)
3.b Secondary CH2 refined with riding coordinates:
 C41(H41A,H41B)
3.c Aromatic/amide H refined with riding coordinates:
 C36(H36), C3'(H3'), C38(H38), C5'(H5'), C9(H9), C10(H10), C11(H11), C12(H12),
 C13(H13), C15(H15), C15'(H15'), C16(H16), C16'(H16'), C17(H17), C17'(H17'),
 C18(H18), C18'(H18'), C19(H19), C19'(H19'), C23(H23), C24(H24), C25(H25),
 C26(H26), C27(H27), C29(H29), C30(H30), C31(H31), C32(H32), C33(H33), C2(H2),
 C3(H3), C4(H4), C5(H5)
3.d Idealised Me refined as rotating group:
 C20(H20A,H20B,H20C), C20'(H20D,H20E,H20F), C44(H44A,H44B,H44C), C45(H45A,H45B,
 H45C)
;
_olex2_submission_special_instructions 'No special instructions were received'

loop_
_space_group_symop_operation_xyz
'x, y, z'
'-x, y, -z'
'x+1/2, y+1/2, z+1/2'
'-x+1/2, y+1/2, -z+1/2'

loop_
_atom_site_label
_atom_site_type_symbol
_atom_site_fract_x
_atom_site_fract_y
_atom_site_fract_z
_atom_site_U_iso_or_equiv
_atom_site_adp_type
_atom_site_occupancy
_atom_site_site_symmetry_order
_atom_site_calc_flag
_atom_site_refinement_flags_posn
_atom_site_refinement_flags_adp
_atom_site_refinement_flags_occupancy
_atom_site_disorder_assembly
_atom_site_disorder_group
Cl1 Cl 0.93475(4) 0.81877(5) 0.10619(2) 0.02742(10) Uani 1 1 d . . . . .
Cl2 Cl 0.66369(4) 0.81693(5) 0.08449(2) 0.02968(10) Uani 1 1 d . . . . .
Al1 Al 0.79907(4) 0.94016(5) 0.08432(2) 0.01650(10) Uani 1 1 d . . . . .
O1 O 0.85488(13) 1.13660(15) -0.02619(4) 0.0330(3) Uani 1 1 d . . . . .
N1 N 0.79068(11) 1.10788(15) 0.10923(4) 0.0160(3) Uani 1 1 d . . . . .
N2 N 0.81861(11) 0.99343(15) 0.02647(5) 0.0189(3) Uani 1 1 d . . . . .
C34 C 0.77488(13) 1.11603(18) 0.15588(5) 0.0178(3) Uani 1 1 d . . . . .
C35 C 0.67204(13) 1.1229(2) 0.16761(6) 0.0228(3) Uani 1 1 d . . . . .
C36 C 0.6617(7) 1.1129(7) 0.2148(3) 0.0192(14) Uani 0.5 1 d . . P A 1
H36 H 0.593062 1.106087 0.223393 0.023 Uiso 0.5 1 calc R U P A 1
C3' C 0.6582(7) 1.1558(7) 0.2104(3) 0.0209(14) Uani 0.5 1 d . . P A 2
H3' H 0.588719 1.172795 0.216886 0.025 Uiso 0.5 1 calc R U P A 2
C37 C 0.7489(6) 1.1130(6) 0.2478(2) 0.0219(12) Uani 0.5 1 d . . P A 1
C4' C 0.7434(5) 1.1654(6) 0.2452(2) 0.0224(12) Uani 0.5 1 d . . P A 2
C38 C 0.8489(9) 1.1083(7) 0.2346(4) 0.0199(15) Uani 0.5 1 d . . P A 1
H38 H 0.909002 1.098784 0.256867 0.024 Uiso 0.5 1 calc R U P A 1
C5' C 0.8439(10) 1.1503(8) 0.2339(4) 0.0234(17) Uani 0.5 1 d . . P A 2
H5' H 0.902766 1.162684 0.256555 0.028 Uiso 0.5 1 calc R U P A 2
C39 C 0.86325(13) 1.1171(2) 0.18971(6) 0.0225(3) Uani 1 1 d . . . . .
C40 C 0.57441(13) 1.12587(18) 0.13204(6) 0.0189(3) Uani 1 1 d . . . . .
C8 C 0.48054(13) 1.05341(19) 0.14785(5) 0.0194(3) Uani 1 1 d . . . . .
C9 C 0.49167(14) 0.9189(2) 0.16129(6) 0.0256(4) Uani 1 1 d . . . . .
H9 H 0.557806 0.875117 0.161322 0.031 Uiso 1 1 calc R U . . .
C10 C 0.40775(17) 0.8481(2) 0.17461(7) 0.0319(4) Uani 1 1 d . . . . .
H10 H 0.416607 0.756375 0.183315 0.038 Uiso 1 1 calc R U . . .
C11 C 0.31062(16) 0.9110(2) 0.17526(7) 0.0313(4) Uani 1 1 d . . . . .
H11 H 0.253209 0.863020 0.184619 0.038 Uiso 1 1 calc R U . . .
C12 C 0.29869(14) 1.0445(2) 0.16211(6) 0.0271(4) Uani 1 1 d . . . . .
H12 H 0.232645 1.088146 0.162468 0.032 Uiso 1 1 calc R U . . .
C13 C 0.38282(14) 1.1153(2) 0.14834(6) 0.0233(3) Uani 1 1 d . . . . .
H13 H 0.373384 1.206642 0.139214 0.028 Uiso 1 1 calc R U . . .
C14 C 0.5495(8) 1.2688(11) 0.1232(2) 0.0190(14) Uani 0.5 1 d . . P B 1
C14' C 0.5406(8) 1.2663(10) 0.1088(2) 0.0197(14) Uani 0.5 1 d . . P B 2
C15 C 0.5049(5) 1.3065(7) 0.0799(2) 0.0339(13) Uani 0.5 1 d . . P B 1
H15 H 0.496540 1.239481 0.057148 0.041 Uiso 0.5 1 calc R U P B 1
C15' C 0.5020(5) 1.2680(7) 0.0642(2) 0.0321(11) Uani 0.5 1 d . . P B 2
H15' H 0.498502 1.186836 0.047389 0.039 Uiso 0.5 1 calc R U P B 2
C16 C 0.4721(5) 1.4372(8) 0.0685(2) 0.0420(12) Uani 0.5 1 d . . P B 1
H16 H 0.441554 1.459407 0.038852 0.050 Uiso 0.5 1 calc R U P B 1
C16' C 0.4677(5) 1.3883(7) 0.0434(3) 0.0514(14) Uani 0.5 1 d . . P B 2
H16' H 0.439715 1.389958 0.012439 0.062 Uiso 0.5 1 calc R U P B 2
C17 C 0.4857(6) 1.5341(7) 0.1021(3) 0.0391(15) Uani 0.5 1 d . . P B 1
H17 H 0.465270 1.624527 0.095007 0.047 Uiso 0.5 1 calc R U P B 1
C17' C 0.4754(5) 1.5065(9) 0.0688(3) 0.057(2) Uani 0.5 1 d . . P B 2
H17' H 0.452502 1.589590 0.055029 0.068 Uiso 0.5 1 calc R U P B 2
C18 C 0.5276(4) 1.5024(5) 0.1449(2) 0.0359(10) Uani 0.5 1 d . . P B 1
H18 H 0.535668 1.569713 0.167596 0.043 Uiso 0.5 1 calc R U P B 1
C18' C 0.5159(6) 1.5036(7) 0.1138(4) 0.0445(18) Uani 0.5 1 d . . P B 2
H18' H 0.522866 1.584373 0.130818 0.053 Uiso 0.5 1 calc R U P B 2
C19 C 0.5582(4) 1.3714(5) 0.15495(19) 0.0263(9) Uani 0.5 1 d . . P B 1
H19 H 0.586581 1.350114 0.184981 0.032 Uiso 0.5 1 calc R U P B 1
C19' C 0.5459(4) 1.3823(6) 0.1335(2) 0.0333(11) Uani 0.5 1 d . . P B 2
H19' H 0.570784 1.378932 0.164684 0.040 Uiso 0.5 1 calc R U P B 2
C20 C 0.7340(4) 1.1226(7) 0.29679(16) 0.0315(11) Uani 0.5 1 d . . P A 1
H20A H 0.679744 1.190123 0.300261 0.047 Uiso 0.5 1 calc R U P A 1
H20B H 0.800872 1.149064 0.314684 0.047 Uiso 0.5 1 calc R U P A 1
H20C H 0.711745 1.034845 0.307084 0.047 Uiso 0.5 1 calc R U P A 1
C20' C 0.7282(4) 1.1958(8) 0.29304(17) 0.0365(12) Uani 0.5 1 d . . P A 2
H20D H 0.792548 1.172090 0.313186 0.055 Uiso 0.5 1 calc R U P A 2
H20E H 0.668656 1.142979 0.300953 0.055 Uiso 0.5 1 calc R U P A 2
H20F H 0.713387 1.292021 0.295998 0.055 Uiso 0.5 1 calc R U P A 2
C21 C 0.97596(12) 1.11456(19) 0.17838(5) 0.0189(3) Uani 1 1 d . . . . .
H21 H 0.974545 1.058348 0.150748 0.023 Uiso 1 1 calc R U . . .
C22 C 1.05212(13) 1.04515(18) 0.21526(5) 0.0190(3) Uani 1 1 d . . . . .
C23 C 1.04001(15) 0.9074(2) 0.22233(6) 0.0264(4) Uani 1 1 d . . . . .
H23 H 0.985595 0.859288 0.204231 0.032 Uiso 1 1 calc R U . . .
C24 C 1.10644(15) 0.8396(2) 0.25549(6) 0.0269(4) Uani 1 1 d . . . . .
H24 H 1.097489 0.745677 0.259816 0.032 Uiso 1 1 calc R U . . .
C25 C 1.18593(14) 0.9092(2) 0.28227(6) 0.0249(4) Uani 1 1 d . . . . .
H25 H 1.230966 0.863749 0.305263 0.030 Uiso 1 1 calc R U . . .
C26 C 1.19872(14) 1.0455(2) 0.27509(6) 0.0244(4) Uani 1 1 d . . . . .
H26 H 1.253514 1.093365 0.293042 0.029 Uiso 1 1 calc R U . . .
C27 C 1.13243(13) 1.11308(19) 0.24194(6) 0.0206(3) Uani 1 1 d . . . . .
H27 H 1.142190 1.206756 0.237501 0.025 Uiso 1 1 calc R U . . .
C28 C 1.01153(13) 1.25485(18) 0.16661(6) 0.0194(3) Uani 1 1 d . . . . .
C29 C 1.05787(15) 1.27361(19) 0.12783(6) 0.0232(4) Uani 1 1 d . . . . .
H29 H 1.067948 1.198313 0.109425 0.028 Uiso 1 1 calc R U . . .
C30 C 1.08966(17) 1.4012(2) 0.11564(7) 0.0314(4) Uani 1 1 d . . . . .
H30 H 1.121195 1.412266 0.089128 0.038 Uiso 1 1 calc R U . . .
C31 C 1.07528(17) 1.5116(2) 0.14217(7) 0.0323(4) Uani 1 1 d . . . . .
H31 H 1.096505 1.598752 0.133895 0.039 Uiso 1 1 calc R U . . .
C32 C 1.02985(16) 1.4943(2) 0.18076(7) 0.0304(4) Uani 1 1 d . . . . .
H32 H 1.019881 1.569913 0.199028 0.036 Uiso 1 1 calc R U . . .
C33 C 0.99852(14) 1.3669(2) 0.19314(6) 0.0254(4) Uani 1 1 d . . . . .
H33 H 0.967982 1.356371 0.219926 0.030 Uiso 1 1 calc R U . . .
C1 C 0.79967(13) 1.22862(18) 0.08718(6) 0.0186(3) Uani 1 1 d . . . . .
C2 C 0.79156(14) 1.35338(18) 0.10940(6) 0.0227(3) Uani 1 1 d . . . . .
H2 H 0.777730 1.352847 0.139571 0.027 Uiso 1 1 calc R U . . .
C3 C 0.80296(19) 1.4745(2) 0.08891(7) 0.0354(5) Uani 1 1 d . . . . .
H3 H 0.795991 1.555658 0.104943 0.042 Uiso 1 1 calc R U . . .
C4 C 0.8247(3) 1.4806(2) 0.04475(8) 0.0533(8) Uani 1 1 d . . . . .
H4 H 0.834570 1.564908 0.031017 0.064 Uiso 1 1 calc R U . . .
C5 C 0.8315(3) 1.3632(2) 0.02171(7) 0.0451(6) Uani 1 1 d . . . . .
H5 H 0.844697 1.366756 -0.008534 0.054 Uiso 1 1 calc R U . . .
C6 C 0.81939(17) 1.23644(19) 0.04177(6) 0.0258(4) Uani 1 1 d . . . . .
C7 C 0.82981(15) 1.11848(19) 0.01501(6) 0.0220(3) Uani 1 1 d . . . . .
C41 C 0.86597(19) 1.0052(2) -0.04620(7) 0.0313(4) Uani 1 1 d . . . . .
H41A H 0.939146 0.991378 -0.052583 0.038 Uiso 1 1 calc R U . . .
H41B H 0.816738 0.995798 -0.074485 0.038 Uiso 1 1 calc R U . . .
C42 C 0.83872(15) 0.90381(19) -0.01093(6) 0.0220(3) Uani 1 1 d . . . . .
H42 H 0.902627 0.847750 -0.000757 0.026 Uiso 1 1 calc R U . . .
C43 C 0.74586(15) 0.8102(2) -0.02667(6) 0.0274(4) Uani 1 1 d . . . . .
H43 H 0.733533 0.752174 -0.000752 0.033 Uiso 1 1 calc R U . . .
C44 C 0.64392(18) 0.8889(3) -0.04196(8) 0.0412(5) Uani 1 1 d . . . . .
H44A H 0.627790 0.947006 -0.017511 0.062 Uiso 1 1 calc R U . . .
H44B H 0.585526 0.825580 -0.050135 0.062 Uiso 1 1 calc R U . . .
H44C H 0.653280 0.944392 -0.068025 0.062 Uiso 1 1 calc R U . . .
C45 C 0.7771(2) 0.7183(3) -0.06346(8) 0.0381(5) Uani 1 1 d . . . . .
H45A H 0.787644 0.772626 -0.089620 0.057 Uiso 1 1 calc R U . . .
H45B H 0.720768 0.652353 -0.072070 0.057 Uiso 1 1 calc R U . . .
H45C H 0.842811 0.670953 -0.052232 0.057 Uiso 1 1 calc R U . . .

loop_
_atom_site_aniso_label
_atom_site_aniso_U_11
_atom_site_aniso_U_22
_atom_site_aniso_U_33
_atom_site_aniso_U_23
_atom_site_aniso_U_13
_atom_site_aniso_U_12
Cl1 0.0301(2) 0.0226(2) 0.0286(2) 0.00179(17) 0.00074(16) 0.00997(17)
Cl2 0.0295(2) 0.0222(2) 0.0407(2) -0.00375(19) 0.01694(18) -0.00743(18)
Al1 0.0189(2) 0.0151(2) 0.0162(2) 0.00156(18) 0.00498(17) 0.00093(18)
O1 0.0556(10) 0.0273(7) 0.0185(6) 0.0017(5) 0.0129(6) -0.0054(7)
N1 0.0164(6) 0.0173(7) 0.0145(6) -0.0003(5) 0.0036(5) 0.0010(5)
N2 0.0224(7) 0.0188(7) 0.0159(6) -0.0008(5) 0.0044(5) 0.0018(5)
C34 0.0157(7) 0.0224(8) 0.0157(7) -0.0018(6) 0.0036(5) -0.0008(6)
C35 0.0156(8) 0.0335(10) 0.0194(8) -0.0053(7) 0.0028(6) -0.0013(7)
C36 0.018(2) 0.026(4) 0.016(2) 0.005(3) 0.0078(15) 0.000(3)
C3' 0.0120(19) 0.029(4) 0.022(3) 0.001(3) 0.0036(17) -0.001(3)
C37 0.021(2) 0.026(3) 0.020(2) -0.001(2) 0.0054(14) 0.000(2)
C4' 0.018(2) 0.034(3) 0.016(2) -0.006(3) 0.0064(14) 0.000(3)
C38 0.014(2) 0.025(4) 0.020(2) -0.004(3) 0.0015(14) 0.000(3)
C5' 0.020(3) 0.034(5) 0.017(2) -0.008(4) 0.0040(17) -0.001(4)
C39 0.0138(7) 0.0360(10) 0.0184(7) -0.0019(7) 0.0043(6) -0.0030(7)
C40 0.0129(7) 0.0236(8) 0.0201(7) -0.0003(6) 0.0016(6) 0.0015(6)
C8 0.0158(7) 0.0264(9) 0.0162(7) -0.0015(6) 0.0029(6) 0.0000(6)
C9 0.0196(8) 0.0310(10) 0.0275(9) 0.0054(7) 0.0082(6) 0.0041(7)
C10 0.0315(10) 0.0341(11) 0.0329(10) 0.0081(8) 0.0138(8) 0.0008(8)
C11 0.0252(9) 0.0440(12) 0.0272(9) -0.0008(8) 0.0120(7) -0.0066(8)
C12 0.0165(8) 0.0401(11) 0.0256(9) -0.0070(8) 0.0064(7) 0.0023(7)
C13 0.0193(8) 0.0279(9) 0.0225(8) -0.0069(7) 0.0025(6) 0.0022(7)
C14 0.012(2) 0.028(2) 0.015(3) 0.008(3) -0.004(3) 0.0033(15)
C14' 0.015(2) 0.024(2) 0.018(4) 0.007(3) -0.005(3) 0.0016(16)
C15 0.039(3) 0.034(3) 0.028(3) -0.002(3) 0.004(2) 0.007(2)
C15' 0.036(3) 0.033(3) 0.026(3) 0.009(2) 0.002(2) 0.004(2)
C16 0.050(3) 0.035(3) 0.041(3) 0.014(3) 0.004(2) 0.012(3)
C16' 0.054(3) 0.051(3) 0.049(3) 0.023(3) 0.008(3) 0.015(3)
C17 0.033(4) 0.030(3) 0.054(5) 0.009(3) 0.005(3) 0.009(2)
C17' 0.049(3) 0.035(3) 0.089(6) 0.024(4) 0.014(3) 0.011(3)
C18 0.024(2) 0.028(2) 0.055(3) -0.004(2) 0.004(2) -0.0005(16)
C18' 0.034(4) 0.027(3) 0.072(6) 0.003(3) 0.007(4) 0.007(2)
C19 0.021(2) 0.023(2) 0.034(2) -0.001(2) 0.002(2) 0.0013(15)
C19' 0.025(2) 0.030(3) 0.044(3) -0.002(2) 0.001(2) 0.0018(17)
C20 0.023(2) 0.053(3) 0.0194(19) 0.000(2) 0.0065(14) 0.000(2)
C20' 0.019(2) 0.072(4) 0.021(2) -0.007(3) 0.0072(15) 0.002(3)
C21 0.0128(7) 0.0270(9) 0.0172(7) -0.0002(6) 0.0030(5) -0.0010(6)
C22 0.0158(7) 0.0262(9) 0.0158(7) 0.0016(6) 0.0051(6) -0.0009(6)
C23 0.0252(9) 0.0286(10) 0.0243(8) 0.0044(7) 0.0000(7) -0.0084(7)
C24 0.0309(9) 0.0240(10) 0.0258(8) 0.0058(7) 0.0040(7) -0.0030(7)
C25 0.0232(8) 0.0287(9) 0.0226(8) 0.0032(7) 0.0022(6) 0.0057(7)
C26 0.0186(8) 0.0284(10) 0.0252(8) -0.0036(7) -0.0009(6) 0.0016(7)
C27 0.0169(7) 0.0220(8) 0.0231(8) -0.0023(6) 0.0032(6) 0.0018(6)
C28 0.0125(7) 0.0247(9) 0.0205(7) 0.0000(6) 0.0005(6) 0.0024(6)
C29 0.0238(8) 0.0260(9) 0.0202(8) 0.0027(6) 0.0051(6) 0.0031(7)
C30 0.0344(10) 0.0309(10) 0.0292(9) 0.0094(8) 0.0051(8) -0.0002(8)
C31 0.0317(10) 0.0229(9) 0.0393(11) 0.0077(8) -0.0053(8) 0.0004(8)
C32 0.0263(9) 0.0248(9) 0.0377(10) -0.0063(8) -0.0039(8) 0.0061(7)
C33 0.0199(8) 0.0328(10) 0.0228(8) -0.0052(7) 0.0011(6) 0.0047(7)
C1 0.0180(8) 0.0173(8) 0.0198(7) 0.0019(6) -0.0002(6) 0.0031(6)
C2 0.0229(8) 0.0198(8) 0.0241(8) -0.0012(6) -0.0010(6) 0.0042(6)
C3 0.0539(14) 0.0164(9) 0.0329(10) -0.0024(7) -0.0045(9) 0.0055(8)
C4 0.108(2) 0.0175(10) 0.0321(11) 0.0070(8) 0.0010(13) -0.0010(12)
C5 0.090(2) 0.0224(10) 0.0219(9) 0.0074(8) 0.0062(10) -0.0020(11)
C6 0.0406(10) 0.0180(8) 0.0184(8) 0.0039(6) 0.0027(7) 0.0004(7)
C7 0.0274(9) 0.0224(8) 0.0164(7) 0.0029(6) 0.0035(6) -0.0007(7)
C41 0.0443(12) 0.0306(10) 0.0215(8) -0.0018(7) 0.0129(8) -0.0004(9)
C42 0.0263(8) 0.0235(8) 0.0170(7) -0.0025(6) 0.0061(6) 0.0028(7)
C43 0.0292(9) 0.0264(9) 0.0266(8) -0.0074(8) 0.0046(7) 0.0006(8)
C44 0.0281(10) 0.0499(14) 0.0426(12) -0.0162(10) -0.0055(9) 0.0039(9)
C45 0.0446(12) 0.0340(11) 0.0367(11) -0.0173(9) 0.0088(9) -0.0005(9)

loop_
_atom_type_symbol
_atom_type_description
_atom_type_scat_dispersion_real
_atom_type_scat_dispersion_imag
_atom_type_scat_source
C C 0.0033 0.0016 'International Tables Vol C Tables 4.2.6.8 and 6.1.1.4'
H H 0.0000 0.0000 'International Tables Vol C Tables 4.2.6.8 and 6.1.1.4'
Al Al 0.0645 0.0514 'International Tables Vol C Tables 4.2.6.8 and 6.1.1.4'
Cl Cl 0.1484 0.1585 'International Tables Vol C Tables 4.2.6.8 and 6.1.1.4'
N N 0.0061 0.0033 'International Tables Vol C Tables 4.2.6.8 and 6.1.1.4'
O O 0.0106 0.0060 'International Tables Vol C Tables 4.2.6.8 and 6.1.1.4'

loop_
_geom_angle_atom_site_label_1
_geom_angle_atom_site_label_2
_geom_angle_atom_site_label_3
_geom_angle
_geom_angle_site_symmetry_1
_geom_angle_site_symmetry_3
_geom_angle_publ_flag
Cl2 Al1 Cl1 107.50(3) . . ?
N1 Al1 Cl1 118.46(5) . . ?
N1 Al1 Cl2 115.35(5) . . ?
N1 Al1 N2 98.48(7) . . ?
N2 Al1 Cl1 103.77(5) . . ?
N2 Al1 Cl2 112.39(5) . . ?
C7 O1 C41 108.34(14) . . ?
C34 N1 Al1 118.09(11) . . ?
C1 N1 Al1 125.19(11) . . ?
C1 N1 C34 116.71(14) . . ?
C7 N2 Al1 123.39(12) . . ?
C7 N2 C42 109.44(14) . . ?
C42 N2 Al1 126.64(12) . . ?
C35 C34 N1 120.46(14) . . ?
C35 C34 C39 119.90(15) . . ?
C39 C34 N1 119.64(14) . . ?
C34 C35 C36 117.3(4) . . ?
C34 C35 C40 121.60(15) . . ?
C36 C35 C40 120.8(4) . . ?
C3' C35 C34 119.8(4) . . ?
C3' C35 C40 117.2(4) . . ?
C35 C36 H36 119.0 . . ?
C37 C36 C35 121.9(7) . . ?
C37 C36 H36 119.0 . . ?
C35 C3' H3' 118.9 . . ?
C35 C3' C4' 122.1(7) . . ?
C4' C3' H3' 118.9 . . ?
C36 C37 C38 118.3(8) . . ?
C36 C37 C20 120.0(7) . . ?
C38 C37 C20 121.6(7) . . ?
C3' C4' C20' 122.3(6) . . ?
C5' C4' C3' 117.3(8) . . ?
C5' C4' C20' 120.4(7) . . ?
C37 C38 H38 119.1 . . ?
C37 C38 C39 121.7(9) . . ?
C39 C38 H38 119.1 . . ?
C4' C5' H5' 118.5 . . ?
C4' C5' C39 123.0(9) . . ?
C39 C5' H5' 118.5 . . ?
C34 C39 C5' 116.7(5) . . ?
C34 C39 C21 121.53(14) . . ?
C38 C39 C34 120.0(5) . . ?
C38 C39 C21 118.2(5) . . ?
C5' C39 C21 120.3(5) . . ?
C35 C40 C8 111.81(14) . . ?
C35 C40 C14' 118.0(3) . . ?
C8 C40 C14' 111.9(4) . . ?
C14 C40 C35 106.3(3) . . ?
C14 C40 C8 110.5(4) . . ?
C9 C8 C40 119.16(15) . . ?
C13 C8 C40 122.58(17) . . ?
C13 C8 C9 118.25(17) . . ?
C8 C9 H9 119.4 . . ?
C10 C9 C8 121.10(17) . . ?
C10 C9 H9 119.4 . . ?
C9 C10 H10 119.9 . . ?
C9 C10 C11 120.2(2) . . ?
C11 C10 H10 119.9 . . ?
C10 C11 H11 120.4 . . ?
C12 C11 C10 119.19(18) . . ?
C12 C11 H11 120.4 . . ?
C11 C12 H12 119.7 . . ?
C11 C12 C13 120.57(18) . . ?
C13 C12 H12 119.7 . . ?
C8 C13 C12 120.64(19) . . ?
C8 C13 H13 119.7 . . ?
C12 C13 H13 119.7 . . ?
C15 C14 C40 118.5(7) . . ?
C19 C14 C40 125.9(5) . . ?
C19 C14 C15 115.4(9) . . ?
C15' C14' C40 118.8(7) . . ?
C15' C14' C19' 120.6(7) . . ?
C19' C14' C40 120.5(5) . . ?
C14 C15 H15 118.4 . . ?
C16 C15 C14 123.2(8) . . ?
C16 C15 H15 118.4 . . ?
C14' C15' H15' 119.9 . . ?
C14' C15' C16' 120.2(7) . . ?
C16' C15' H15' 119.9 . . ?
C15 C16 H16 121.2 . . ?
C17 C16 C15 117.7(6) . . ?
C17 C16 H16 121.2 . . ?
C15' C16' H16' 120.7 . . ?
C15' C16' C17' 118.7(6) . . ?
C17' C16' H16' 120.7 . . ?
C16 C17 H17 119.3 . . ?
C18 C17 C16 121.5(6) . . ?
C18 C17 H17 119.3 . . ?
C16' C17' H17' 119.8 . . ?
C18' C17' C16' 120.5(7) . . ?
C18' C17' H17' 119.8 . . ?
C17 C18 H18 120.5 . . ?
C17 C18 C19 119.1(6) . . ?
C19 C18 H18 120.5 . . ?
C17' C18' H18' 120.4 . . ?
C19' C18' C17' 119.1(7) . . ?
C19' C18' H18' 120.4 . . ?
C14 C19 H19 118.4 . . ?
C18 C19 C14 123.1(6) . . ?
C18 C19 H19 118.4 . . ?
C14' C19' C18' 120.9(7) . . ?
C14' C19' H19' 119.6 . . ?
C18' C19' H19' 119.6 . . ?
C37 C20 H20A 109.5 . . ?
C37 C20 H20B 109.5 . . ?
C37 C20 H20C 109.5 . . ?
H20A C20 H20B 109.5 . . ?
H20A C20 H20C 109.5 . . ?
H20B C20 H20C 109.5 . . ?
C4' C20' H20D 109.5 . . ?
C4' C20' H20E 109.5 . . ?
C4' C20' H20F 109.5 . . ?
H20D C20' H20E 109.5 . . ?
H20D C20' H20F 109.5 . . ?
H20E C20' H20F 109.5 . . ?
C39 C21 H21 106.7 . . ?
C39 C21 C22 111.59(14) . . ?
C22 C21 H21 106.7 . . ?
C28 C21 C39 111.05(15) . . ?
C28 C21 H21 106.7 . . ?
C28 C21 C22 113.56(13) . . ?
C23 C22 C21 118.55(15) . . ?
C27 C22 C21 122.98(16) . . ?
C27 C22 C23 118.47(16) . . ?
C22 C23 H23 119.5 . . ?
C24 C23 C22 120.97(17) . . ?
C24 C23 H23 119.5 . . ?
C23 C24 H24 120.0 . . ?
C25 C24 C23 119.93(18) . . ?
C25 C24 H24 120.0 . . ?
C24 C25 H25 120.4 . . ?
C26 C25 C24 119.23(17) . . ?
C26 C25 H25 120.4 . . ?
C25 C26 H26 119.6 . . ?
C25 C26 C27 120.78(17) . . ?
C27 C26 H26 119.6 . . ?
C22 C27 C26 120.61(17) . . ?
C22 C27 H27 119.7 . . ?
C26 C27 H27 119.7 . . ?
C29 C28 C21 119.54(16) . . ?
C33 C28 C21 122.24(16) . . ?
C33 C28 C29 118.22(17) . . ?
C28 C29 H29 119.5 . . ?
C28 C29 C30 121.02(18) . . ?
C30 C29 H29 119.5 . . ?
C29 C30 H30 120.0 . . ?
C31 C30 C29 120.00(19) . . ?
C31 C30 H30 120.0 . . ?
C30 C31 H31 120.2 . . ?
C32 C31 C30 119.52(19) . . ?
C32 C31 H31 120.2 . . ?
C31 C32 H32 119.7 . . ?
C31 C32 C33 120.62(19) . . ?
C33 C32 H32 119.7 . . ?
C28 C33 H33 119.7 . . ?
C32 C33 C28 120.61(18) . . ?
C32 C33 H33 119.7 . . ?
N1 C1 C2 120.91(15) . . ?
N1 C1 C6 123.03(16) . . ?
C2 C1 C6 116.05(16) . . ?
C1 C2 H2 118.8 . . ?
C3 C2 C1 122.33(18) . . ?
C3 C2 H2 118.8 . . ?
C2 C3 H3 119.5 . . ?
C2 C3 C4 121.0(2) . . ?
C4 C3 H3 119.5 . . ?
C3 C4 H4 120.6 . . ?
C5 C4 C3 118.8(2) . . ?
C5 C4 H4 120.6 . . ?
C4 C5 H5 119.2 . . ?
C4 C5 C6 121.6(2) . . ?
C6 C5 H5 119.2 . . ?
C1 C6 C7 122.38(16) . . ?
C5 C6 C1 120.19(18) . . ?
C5 C6 C7 117.42(17) . . ?
O1 C7 C6 117.64(16) . . ?
N2 C7 O1 115.09(16) . . ?
N2 C7 C6 127.26(16) . . ?
O1 C41 H41A 110.8 . . ?
O1 C41 H41B 110.8 . . ?
O1 C41 C42 104.83(14) . . ?
H41A C41 H41B 108.9 . . ?
C42 C41 H41A 110.8 . . ?
C42 C41 H41B 110.8 . . ?
N2 C42 C41 102.24(15) . . ?
N2 C42 H42 108.7 . . ?
N2 C42 C43 112.96(15) . . ?
C41 C42 H42 108.7 . . ?
C43 C42 C41 115.10(16) . . ?
C43 C42 H42 108.7 . . ?
C42 C43 H43 107.9 . . ?
C42 C43 C44 111.88(18) . . ?
C42 C43 C45 108.50(17) . . ?
C44 C43 H43 107.9 . . ?
C45 C43 H43 107.9 . . ?
C45 C43 C44 112.50(17) . . ?
C43 C44 H44A 109.5 . . ?
C43 C44 H44B 109.5 . . ?
C43 C44 H44C 109.5 . . ?
H44A C44 H44B 109.5 . . ?
H44A C44 H44C 109.5 . . ?
H44B C44 H44C 109.5 . . ?
C43 C45 H45A 109.5 . . ?
C43 C45 H45B 109.5 . . ?
C43 C45 H45C 109.5 . . ?
H45A C45 H45B 109.5 . . ?
H45A C45 H45C 109.5 . . ?
H45B C45 H45C 109.5 . . ?

loop_
_geom_bond_atom_site_label_1
_geom_bond_atom_site_label_2
_geom_bond_distance
_geom_bond_site_symmetry_2
_geom_bond_publ_flag
Cl1 Al1 2.1377(6) . ?
Cl2 Al1 2.1190(7) . ?
Al1 N1 1.8352(15) . ?
Al1 N2 1.8711(15) . ?
O1 C7 1.337(2) . ?
O1 C41 1.452(3) . ?
N1 C34 1.450(2) . ?
N1 C1 1.383(2) . ?
N2 C7 1.302(2) . ?
N2 C42 1.486(2) . ?
C34 C35 1.409(2) . ?
C34 C39 1.411(2) . ?
C35 C36 1.451(9) . ?
C35 C3' 1.366(10) . ?
C35 C40 1.526(2) . ?
C36 H36 0.9500 . ?
C36 C37 1.385(12) . ?
C3' H3' 0.9500 . ?
C3' C4' 1.405(11) . ?
C37 C38 1.391(14) . ?
C37 C20 1.517(8) . ?
C4' C5' 1.382(14) . ?
C4' C20' 1.511(8) . ?
C38 H38 0.9500 . ?
C38 C39 1.394(12) . ?
C5' H5' 0.9500 . ?
C5' C39 1.426(11) . ?
C39 C21 1.526(2) . ?
C40 C8 1.530(2) . ?
C40 C14 1.471(11) . ?
C40 C14' 1.592(9) . ?
C8 C9 1.397(3) . ?
C8 C13 1.393(2) . ?
C9 H9 0.9500 . ?
C9 C10 1.387(3) . ?
C10 H10 0.9500 . ?
C10 C11 1.392(3) . ?
C11 H11 0.9500 . ?
C11 C12 1.385(3) . ?
C12 H12 0.9500 . ?
C12 C13 1.395(3) . ?
C13 H13 0.9500 . ?
C14 C15 1.398(8) . ?
C14 C19 1.391(10) . ?
C14' C15' 1.364(8) . ?
C14' C19' 1.367(11) . ?
C15 H15 0.9500 . ?
C15 C16 1.392(10) . ?
C15' H15' 0.9500 . ?
C15' C16' 1.390(8) . ?
C16 H16 0.9500 . ?
C16 C17 1.388(12) . ?
C16' H16' 0.9500 . ?
C16' C17' 1.398(11) . ?
C17 H17 0.9500 . ?
C17 C18 1.364(9) . ?
C17' H17' 0.9500 . ?
C17' C18' 1.381(12) . ?
C18 H18 0.9500 . ?
C18 C19 1.380(7) . ?
C18' H18' 0.9500 . ?
C18' C19' 1.373(10) . ?
C19 H19 0.9500 . ?
C19' H19' 0.9500 . ?
C20 H20A 0.9800 . ?
C20 H20B 0.9800 . ?
C20 H20C 0.9800 . ?
C20' H20D 0.9800 . ?
C20' H20E 0.9800 . ?
C20' H20F 0.9800 . ?
C21 H21 1.0000 . ?
C21 C22 1.534(2) . ?
C21 C28 1.522(3) . ?
C22 C23 1.396(3) . ?
C22 C27 1.386(2) . ?
C23 H23 0.9500 . ?
C23 C24 1.391(3) . ?
C24 H24 0.9500 . ?
C24 C25 1.389(3) . ?
C25 H25 0.9500 . ?
C25 C26 1.383(3) . ?
C26 H26 0.9500 . ?
C26 C27 1.388(2) . ?
C27 H27 0.9500 . ?
C28 C29 1.394(2) . ?
C28 C33 1.393(3) . ?
C29 H29 0.9500 . ?
C29 C30 1.395(3) . ?
C30 H30 0.9500 . ?
C30 C31 1.384(3) . ?
C31 H31 0.9500 . ?
C31 C32 1.381(3) . ?
C32 H32 0.9500 . ?
C32 C33 1.392(3) . ?
C33 H33 0.9500 . ?
C1 C2 1.418(2) . ?
C1 C6 1.427(2) . ?
C2 H2 0.9500 . ?
C2 C3 1.368(3) . ?
C3 H3 0.9500 . ?
C3 C4 1.398(4) . ?
C4 H4 0.9500 . ?
C4 C5 1.365(3) . ?
C5 H5 0.9500 . ?
C5 C6 1.413(3) . ?
C6 C7 1.438(3) . ?
C41 H41A 0.9900 . ?
C41 H41B 0.9900 . ?
C41 C42 1.538(3) . ?
C42 H42 1.0000 . ?
C42 C43 1.529(3) . ?
C43 H43 1.0000 . ?
C43 C44 1.533(3) . ?
C43 C45 1.531(3) . ?
C44 H44A 0.9800 . ?
C44 H44B 0.9800 . ?
C44 H44C 0.9800 . ?
C45 H45A 0.9800 . ?
C45 H45B 0.9800 . ?
C45 H45C 0.9800 . ?

loop_
_geom_torsion_atom_site_label_1
_geom_torsion_atom_site_label_2
_geom_torsion_atom_site_label_3
_geom_torsion_atom_site_label_4
_geom_torsion
_geom_torsion_site_symmetry_1
_geom_torsion_site_symmetry_2
_geom_torsion_site_symmetry_3
_geom_torsion_site_symmetry_4
_geom_torsion_publ_flag
Cl1 Al1 N1 C34 -69.25(12) . . . . ?
Cl1 Al1 N1 C1 109.82(12) . . . . ?
Cl1 Al1 N2 C7 -117.44(14) . . . . ?
Cl1 Al1 N2 C42 53.39(14) . . . . ?
Cl2 Al1 N1 C34 60.19(12) . . . . ?
Cl2 Al1 N1 C1 -120.74(12) . . . . ?
Cl2 Al1 N2 C7 126.72(14) . . . . ?
Cl2 Al1 N2 C42 -62.45(15) . . . . ?
Al1 N1 C34 C35 -91.34(18) . . . . ?
Al1 N1 C34 C39 88.68(18) . . . . ?
Al1 N1 C1 C2 179.72(13) . . . . ?
Al1 N1 C1 C6 -1.5(2) . . . . ?
Al1 N2 C7 O1 172.73(12) . . . . ?
Al1 N2 C7 C6 -6.5(3) . . . . ?
Al1 N2 C42 C41 -170.92(13) . . . . ?
Al1 N2 C42 C43 64.80(19) . . . . ?
O1 C41 C42 N2 -1.9(2) . . . . ?
O1 C41 C42 C43 120.90(18) . . . . ?
N1 Al1 N2 C7 4.75(16) . . . . ?
N1 Al1 N2 C42 175.57(14) . . . . ?
N1 C34 C35 C36 172.1(3) . . . . ?
N1 C34 C35 C3' -167.7(4) . . . . ?
N1 C34 C35 C40 -1.6(3) . . . . ?
N1 C34 C39 C38 -172.2(4) . . . . ?
N1 C34 C39 C5' 168.6(4) . . . . ?
N1 C34 C39 C21 2.1(3) . . . . ?
N1 C1 C2 C3 178.18(18) . . . . ?
N1 C1 C6 C5 -177.7(2) . . . . ?
N1 C1 C6 C7 1.0(3) . . . . ?
N2 Al1 N1 C34 179.97(11) . . . . ?
N2 Al1 N1 C1 -0.96(14) . . . . ?
N2 C42 C43 C44 58.0(2) . . . . ?
N2 C42 C43 C45 -177.28(17) . . . . ?
C34 N1 C1 C2 -1.2(2) . . . . ?
C34 N1 C1 C6 177.56(16) . . . . ?
C34 C35 C36 C37 7.7(8) . . . . ?
C34 C35 C3' C4' -8.9(8) . . . . ?
C34 C35 C40 C8 146.47(18) . . . . ?
C34 C35 C40 C14 -92.8(4) . . . . ?
C34 C35 C40 C14' -81.7(4) . . . . ?
C34 C39 C21 C22 -150.47(18) . . . . ?
C34 C39 C21 C28 81.7(2) . . . . ?
C35 C34 C39 C38 7.8(4) . . . . ?
C35 C34 C39 C5' -11.4(5) . . . . ?
C35 C34 C39 C21 -177.90(18) . . . . ?
C35 C36 C37 C38 -6.9(9) . . . . ?
C35 C36 C37 C20 171.2(5) . . . . ?
C35 C3' C4' C5' 4.9(10) . . . . ?
C35 C3' C4' C20' -177.3(6) . . . . ?
C35 C40 C8 C9 -56.9(2) . . . . ?
C35 C40 C8 C13 124.77(17) . . . . ?
C35 C40 C14 C15 147.5(6) . . . . ?
C35 C40 C14 C19 -38.0(9) . . . . ?
C35 C40 C14' C15' 142.3(6) . . . . ?
C35 C40 C14' C19' -40.5(9) . . . . ?
C36 C35 C40 C8 -27.0(4) . . . . ?
C36 C35 C40 C14 93.7(5) . . . . ?
C36 C37 C38 C39 6.5(10) . . . . ?
C3' C35 C40 C8 -47.1(4) . . . . ?
C3' C35 C40 C14' 84.8(5) . . . . ?
C3' C4' C5' C39 -4.3(10) . . . . ?
C37 C38 C39 C34 -7.1(8) . . . . ?
C37 C38 C39 C21 178.5(5) . . . . ?
C4' C5' C39 C34 7.6(9) . . . . ?
C4' C5' C39 C21 174.4(5) . . . . ?
C38 C39 C21 C22 23.9(4) . . . . ?
C38 C39 C21 C28 -103.9(4) . . . . ?
C5' C39 C21 C22 43.5(4) . . . . ?
C5' C39 C21 C28 -84.3(4) . . . . ?
C39 C34 C35 C36 -8.0(4) . . . . ?
C39 C34 C35 C3' 12.3(4) . . . . ?
C39 C34 C35 C40 178.34(18) . . . . ?
C39 C21 C22 C23 66.8(2) . . . . ?
C39 C21 C22 C27 -113.17(18) . . . . ?
C39 C21 C28 C29 -131.04(16) . . . . ?
C39 C21 C28 C33 48.3(2) . . . . ?
C40 C35 C36 C37 -178.6(5) . . . . ?
C40 C35 C3' C4' -175.6(5) . . . . ?
C40 C8 C9 C10 -178.09(17) . . . . ?
C40 C8 C13 C12 178.60(15) . . . . ?
C40 C14 C15 C16 175.8(6) . . . . ?
C40 C14 C19 C18 -176.0(6) . . . . ?
C40 C14' C15' C16' 177.3(6) . . . . ?
C40 C14' C19' C18' -179.3(6) . . . . ?
C8 C40 C14 C15 -91.0(7) . . . . ?
C8 C40 C14 C19 83.6(9) . . . . ?
C8 C40 C14' C15' -85.9(8) . . . . ?
C8 C40 C14' C19' 91.3(8) . . . . ?
C8 C9 C10 C11 -0.7(3) . . . . ?
C9 C8 C13 C12 0.3(2) . . . . ?
C9 C10 C11 C12 0.6(3) . . . . ?
C10 C11 C12 C13 0.0(3) . . . . ?
C11 C12 C13 C8 -0.4(3) . . . . ?
C13 C8 C9 C10 0.3(3) . . . . ?
C14 C40 C8 C9 -175.1(3) . . . . ?
C14 C40 C8 C13 6.5(3) . . . . ?
C14 C15 C16 C17 0.5(10) . . . . ?
C14' C40 C8 C9 168.2(3) . . . . ?
C14' C40 C8 C13 -10.1(4) . . . . ?
C14' C15' C16' C17' 1.0(10) . . . . ?
C15 C14 C19 C18 -1.4(11) . . . . ?
C15 C16 C17 C18 -1.3(10) . . . . ?
C15' C14' C19' C18' -2.1(12) . . . . ?
C15' C16' C17' C18' -0.2(10) . . . . ?
C16 C17 C18 C19 0.7(9) . . . . ?
C16' C17' C18' C19' -1.8(11) . . . . ?
C17 C18 C19 C14 0.7(9) . . . . ?
C17' C18' C19' C14' 2.9(11) . . . . ?
C19 C14 C15 C16 0.7(12) . . . . ?
C19' C14' C15' C16' 0.1(12) . . . . ?
C20 C37 C38 C39 -171.5(6) . . . . ?
C20' C4' C5' C39 177.8(6) . . . . ?
C21 C22 C23 C24 -179.61(17) . . . . ?
C21 C22 C27 C26 179.54(16) . . . . ?
C21 C28 C29 C30 178.86(17) . . . . ?
C21 C28 C33 C32 -178.51(16) . . . . ?
C22 C21 C28 C29 102.24(18) . . . . ?
C22 C21 C28 C33 -78.4(2) . . . . ?
C22 C23 C24 C25 0.3(3) . . . . ?
C23 C22 C27 C26 -0.4(3) . . . . ?
C23 C24 C25 C26 -0.9(3) . . . . ?
C24 C25 C26 C27 0.8(3) . . . . ?
C25 C26 C27 C22 -0.2(3) . . . . ?
C27 C22 C23 C24 0.3(3) . . . . ?
C28 C21 C22 C23 -166.80(16) . . . . ?
C28 C21 C22 C27 13.3(2) . . . . ?
C28 C29 C30 C31 -0.1(3) . . . . ?
C29 C28 C33 C32 0.8(3) . . . . ?
C29 C30 C31 C32 0.3(3) . . . . ?
C30 C31 C32 C33 0.0(3) . . . . ?
C31 C32 C33 C28 -0.6(3) . . . . ?
C33 C28 C29 C30 -0.5(3) . . . . ?
C1 N1 C34 C35 89.5(2) . . . . ?
C1 N1 C34 C39 -90.5(2) . . . . ?
C1 C2 C3 C4 -0.8(3) . . . . ?
C1 C6 C7 O1 -175.84(17) . . . . ?
C1 C6 C7 N2 3.4(3) . . . . ?
C2 C1 C6 C5 1.1(3) . . . . ?
C2 C1 C6 C7 179.85(17) . . . . ?
C2 C3 C4 C5 1.9(4) . . . . ?
C3 C4 C5 C6 -1.4(5) . . . . ?
C4 C5 C6 C1 -0.1(4) . . . . ?
C4 C5 C6 C7 -178.9(3) . . . . ?
C5 C6 C7 O1 2.9(3) . . . . ?
C5 C6 C7 N2 -177.8(2) . . . . ?
C6 C1 C2 C3 -0.7(3) . . . . ?
C7 O1 C41 C42 2.3(2) . . . . ?
C7 N2 C42 C41 0.97(19) . . . . ?
C7 N2 C42 C43 -123.32(17) . . . . ?
C41 O1 C7 N2 -1.9(2) . . . . ?
C41 O1 C7 C6 177.41(17) . . . . ?
C41 C42 C43 C44 -58.9(2) . . . . ?
C41 C42 C43 C45 65.8(2) . . . . ?
C42 N2 C7 O1 0.5(2) . . . . ?
C42 N2 C7 C6 -178.71(18) . . . . ?
